data_4032010
loop_
_publ_author_name
'Ikbal, Sk Asif'
'Dhamija, Avinash'
'Brahma, Sanfaori'
'Rath, Sankar Prasad'

_publ_section_title
;
 A Nonempirical Approach for Direct Determination of the Absolute
 Configuration of 1,2-Diols and Amino Alcohols Using Mg(II)bisporphyrin.
;
_journal_issue 13
_journal_name_full 'The Journal of organic chemistry'
_journal_page_first 5440
_journal_page_last 5449
_journal_paper_doi 10.1021/acs.joc.6b00724
_journal_volume 81
_journal_year 2016
_chemical_absolute_configuration R
_chemical_formula_sum 'C96 H112 Mg2 N8 O4 S'
_chemical_formula_weight 1522.61
_chemical_name_systematic
;
 ?
;
_space_group_crystal_system orthorhombic
_space_group_IT_number 19
_space_group_name_Hall 'P 2ac 2ab'
_space_group_name_H-M_alt 'P 21 21 21'
_symmetry_space_group_name_Hall 'P 2ac 2ab'
_symmetry_space_group_name_H-M 'P 21 21 21'
_atom_sites_solution_hydrogens mixed
_audit_creation_method SHELXL-2014
_cell_angle_alpha 90
_cell_angle_beta 90
_cell_angle_gamma 90
_cell_formula_units_Z 4
_cell_length_a 13.6073(11)
_cell_length_b 24.816(2)
_cell_length_c 25.860(2)
_cell_measurement_reflns_used 999
_cell_measurement_temperature 100(2)
_cell_measurement_theta_max 27.0
_cell_measurement_theta_min 2.5
_cell_volume 8732.4(12)
_computing_cell_refinement 'Bruker SAINT'
_computing_data_collection 'Bruker APEX'
_computing_data_reduction 'Bruker SAINT'
_computing_molecular_graphics 'SHELXL 5.1, XP (Sheldrick, 1994)'
_computing_publication_material SHELXS-97
_computing_structure_refinement 'SHELXL-2014 (Sheldrick, 2014)'
_computing_structure_solution 'SHELXS-97 (Sheldrick, 2008)'
_diffrn_ambient_temperature 100(2)
_diffrn_measured_fraction_theta_full 0.998
_diffrn_measured_fraction_theta_max 0.997
_diffrn_measurement_device_type 'Bruker SMART APEX'
_diffrn_measurement_method \w
_diffrn_radiation_type MoK\a
_diffrn_radiation_wavelength 0.71073
_diffrn_reflns_av_R_equivalents 0.0491
_diffrn_reflns_av_unetI/netI 0.0616
_diffrn_reflns_Laue_measured_fraction_full 0.998
_diffrn_reflns_Laue_measured_fraction_max 0.997
_diffrn_reflns_limit_h_max 16
_diffrn_reflns_limit_h_min -16
_diffrn_reflns_limit_k_max 30
_diffrn_reflns_limit_k_min -27
_diffrn_reflns_limit_l_max 31
_diffrn_reflns_limit_l_min -30
_diffrn_reflns_number 47644
_diffrn_reflns_point_group_measured_fraction_full 0.996
_diffrn_reflns_point_group_measured_fraction_max 0.994
_diffrn_reflns_theta_full 25.000
_diffrn_reflns_theta_max 25.499
_diffrn_reflns_theta_min 1.137
_diffrn_source 'fine-focus sealed tube'
_exptl_absorpt_coefficient_mu 0.106
_exptl_absorpt_correction_T_max 0.9832
_exptl_absorpt_correction_T_min 0.9729
_exptl_absorpt_correction_type multi-scan
_exptl_absorpt_process_details 'SADABS 2.05 (Sheldrick, 2002)'
_exptl_crystal_colour 'dark red'
_exptl_crystal_density_diffrn 1.158
_exptl_crystal_description Block
_exptl_crystal_F_000 3264
_exptl_crystal_size_max 0.260
_exptl_crystal_size_mid 0.200
_exptl_crystal_size_min 0.160
_refine_diff_density_max 0.384
_refine_diff_density_min -0.222
_refine_diff_density_rms 0.051
_refine_ls_abs_structure_details
;
 Flack x determined using 4374 quotients [(I+)-(I-)]/[(I+)+(I-)]
 (Parsons, Flack and Wagner, Acta Cryst. B69 (2013) 249-259).
;
_refine_ls_abs_structure_Flack 0.01(5)
_refine_ls_extinction_method none
_refine_ls_goodness_of_fit_ref 1.047
_refine_ls_hydrogen_treatment mixed
_refine_ls_matrix_type full
_refine_ls_number_parameters 1044
_refine_ls_number_reflns 16173
_refine_ls_number_restraints 1
_refine_ls_restrained_S_all 1.047
_refine_ls_R_factor_all 0.0768
_refine_ls_R_factor_gt 0.0579
_refine_ls_shift/su_max 0.000
_refine_ls_shift/su_mean 0.000
_refine_ls_structure_factor_coef Fsqd
_refine_ls_weighting_details 'w=1/[\s^2^(Fo^2^)+(0.0830P)^2^] where P=(Fo^2^+2Fc^2^)/3'
_refine_ls_weighting_scheme calc
_refine_ls_wR_factor_gt 0.1399
_refine_ls_wR_factor_ref 0.1522
_reflns_Friedel_coverage 0.825
_reflns_Friedel_fraction_full 0.994
_reflns_Friedel_fraction_max 0.990
_reflns_number_gt 12333
_reflns_number_total 16173
_reflns_threshold_expression 'I > 2\s(I)'
_cod_data_source_file jo6b00724_si_004.cif
_cod_data_source_block 8maram
_cod_original_cell_volume 8732.5(13)
_cod_database_code 4032010
_shelx_space_group_comment
;
The symmetry employed for this shelxl refinement is uniquely defined
by the following loop, which should always be used as a source of
symmetry information in preference to the above space-group names.
They are only intended as comments.
;
_shelx_estimated_absorpt_t_min 0.973
_shelx_estimated_absorpt_t_max 0.983
_shelxl_version_number 2014-3

loop_
_space_group_symop_operation_xyz
'x, y, z'
'-x+1/2, -y, z+1/2'
'x+1/2, -y+1/2, -z'
'-x, y+1/2, -z+1/2'

loop_
_atom_site_label
_atom_site_type_symbol
_atom_site_fract_x
_atom_site_fract_y
_atom_site_fract_z
_atom_site_U_iso_or_equiv
_atom_site_adp_type
_atom_site_occupancy
_atom_site_site_symmetry_order
_atom_site_calc_flag
_atom_site_refinement_flags_posn
_atom_site_refinement_flags_adp
_atom_site_refinement_flags_occupancy
_atom_site_disorder_assembly
_atom_site_disorder_group
Mg1 Mg 0.01387(10) -0.50947(6) -0.09718(5) 0.0345(3) Uani 1 1 d . . . . .
Mg2 Mg 0.04274(11) -0.50512(6) -0.40706(6) 0.0362(3) Uani 1 1 d . . . . .
S1 S -0.03207(8) -0.35936(4) -0.25122(4) 0.0324(2) Uani 1 1 d . . . . .
O1 O -0.0221(2) -0.53409(13) -0.17108(12) 0.0403(8) Uani 1 1 d . . . . .
O2 O -0.0884(2) -0.51539(13) -0.26481(12) 0.0416(8) Uani 1 1 d . . . . .
O3 O 0.0792(2) -0.51895(14) -0.33033(13) 0.0451(8) Uani 1 1 d . . . . .
O4 O 0.1139(3) -0.48739(14) -0.23555(14) 0.0517(9) Uani 1 1 d D . . . .
N1 N -0.1049(3) -0.45717(15) -0.09007(14) 0.0369(9) Uani 1 1 d . . . . .
N2 N -0.0629(3) -0.56677(14) -0.05412(13) 0.0325(8) Uani 1 1 d . . . . .
N3 N 0.1417(3) -0.55094(15) -0.07723(13) 0.0348(8) Uani 1 1 d . . . . .
N4 N 0.0986(3) -0.44220(14) -0.11610(14) 0.0346(8) Uani 1 1 d . . . . .
N5 N -0.0883(3) -0.46603(15) -0.39168(14) 0.0372(9) Uani 1 1 d . . . . .
N6 N -0.0367(3) -0.57237(15) -0.43243(15) 0.0406(9) Uani 1 1 d . . . . .
N7 N 0.1657(3) -0.53748(14) -0.44501(14) 0.0373(9) Uani 1 1 d . . . . .
N8 N 0.1128(3) -0.43004(15) -0.40664(14) 0.0373(9) Uani 1 1 d . . . . .
C1 C -0.1145(3) -0.40709(19) -0.11279(17) 0.0379(11) Uani 1 1 d . . . . .
C1S C 0.2365(5) -0.4347(2) -0.2774(2) 0.0578(14) Uani 1 1 d . . . . .
H1SA H 0.1860 -0.4166 -0.2981 0.087 Uiso 1 1 calc R U . . .
H1SB H 0.2980 -0.4361 -0.2970 0.087 Uiso 1 1 calc R U . . .
H1SC H 0.2470 -0.4146 -0.2452 0.087 Uiso 1 1 calc R U . . .
C2 C -0.2177(4) -0.3912(2) -0.11274(19) 0.0453(12) Uani 1 1 d . . . . .
C2S C 0.2030(3) -0.4917(2) -0.26470(18) 0.0441(11) Uani 1 1 d . . . . .
C3 C -0.2680(3) -0.4309(2) -0.08723(19) 0.0432(11) Uani 1 1 d . . . . .
C3S C 0.1816(3) -0.52451(19) -0.31518(19) 0.0432(12) Uani 1 1 d . . . . .
H3SA H 0.2212 -0.5072 -0.3432 0.052 Uiso 1 1 calc R U . . .
C4 C -0.1980(3) -0.4718(2) -0.07429(17) 0.0399(11) Uani 1 1 d . . . . .
C4S C 0.2102(5) -0.5824(2) -0.3145(2) 0.0657(17) Uani 1 1 d . . . . .
H4SA H 0.2403 -0.5916 -0.3482 0.079 Uiso 1 1 calc R U . . .
H4SB H 0.1502 -0.6046 -0.3106 0.079 Uiso 1 1 calc R U . . .
C5 C -0.2216(3) -0.52081(19) -0.05086(17) 0.0401(11) Uani 1 1 d . . . . .
H5A H -0.2879 -0.5243 -0.0398 0.048 Uiso 1 1 calc R U . . .
C5S C 0.2827(4) -0.5972(2) -0.2711(2) 0.0628(16) Uani 1 1 d . . . . .
H5SA H 0.3084 -0.6349 -0.2715 0.075 Uiso 1 1 calc R U . . .
C6 C -0.1619(3) -0.56544(19) -0.04130(17) 0.0378(10) Uani 1 1 d . . . . .
C6S C 0.2378(4) -0.5784(2) -0.2205(2) 0.0587(14) Uani 1 1 d . . . . .
H6SA H 0.1651 -0.5795 -0.2198 0.070 Uiso 1 1 calc R U . . .
H6SB H 0.2663 -0.5956 -0.1894 0.070 Uiso 1 1 calc R U . . .
C7 C -0.1902(3) -0.61478(19) -0.01594(17) 0.0410(11) Uani 1 1 d . . . . .
C7S C 0.2799(4) -0.5238(2) -0.23268(19) 0.0473(12) Uani 1 1 d . . . . .
H7SA H 0.3047 -0.5040 -0.2016 0.057 Uiso 1 1 calc R U . . .
C8 C -0.1089(3) -0.64577(18) -0.01297(17) 0.0381(11) Uani 1 1 d . . . . .
C8S C 0.3613(4) -0.5515(2) -0.2641(2) 0.0543(14) Uani 1 1 d . . . . .
C9 C -0.0296(3) -0.61505(18) -0.03656(16) 0.0346(10) Uani 1 1 d . . . . .
C9S C 0.4469(5) -0.5690(3) -0.2290(2) 0.0764(19) Uani 1 1 d . . . . .
H9SA H 0.4901 -0.5381 -0.2226 0.115 Uiso 1 1 calc R U . . .
H9SB H 0.4843 -0.5978 -0.2460 0.115 Uiso 1 1 calc R U . . .
H9SC H 0.4208 -0.5823 -0.1960 0.115 Uiso 1 1 calc R U . . .
C10 C 0.0689(3) -0.63182(19) -0.03913(17) 0.0380(11) Uani 1 1 d . . . . .
H10A H 0.0827 -0.6673 -0.0274 0.046 Uiso 1 1 calc R U . . .
C10S C 0.4083(4) -0.5266(3) -0.3113(2) 0.084(2) Uani 1 1 d . . . . .
H10B H 0.4436 -0.4939 -0.3012 0.126 Uiso 1 1 calc R U . . .
H10C H 0.3573 -0.5175 -0.3366 0.126 Uiso 1 1 calc R U . . .
H10D H 0.4545 -0.5523 -0.3267 0.126 Uiso 1 1 calc R U . . .
C11S C -0.1052(3) -0.5665(2) -0.18532(18) 0.0424(11) Uani 1 1 d . . . . .
H11A H -0.1525 -0.5641 -0.1558 0.051 Uiso 1 1 calc R U . . .
C11 C 0.1482(3) -0.60197(18) -0.05694(16) 0.0350(10) Uani 1 1 d . . . . .
C12 C 0.2508(3) -0.61901(19) -0.05627(17) 0.0394(11) Uani 1 1 d . . . . .
C12S C -0.0757(4) -0.6264(2) -0.1895(2) 0.0543(14) Uani 1 1 d . . . . .
H12A H -0.0041 -0.6286 -0.1960 0.065 Uiso 1 1 calc R U . . .
H12B H -0.0888 -0.6442 -0.1559 0.065 Uiso 1 1 calc R U . . .
C13 C 0.3052(3) -0.5779(2) -0.07437(17) 0.0402(11) Uani 1 1 d . . . . .
C13S C -0.1290(4) -0.6575(2) -0.2319(2) 0.0522(13) Uani 1 1 d . . . . .
H13A H -0.1163 -0.6972 -0.2330 0.063 Uiso 1 1 calc R U . . .
C14 C 0.2365(3) -0.53432(19) -0.08675(17) 0.0374(10) Uani 1 1 d . . . . .
C14S C -0.1137(4) -0.6271(2) -0.2827(2) 0.0505(13) Uani 1 1 d . . . . .
H14A H -0.1262 -0.6490 -0.3141 0.061 Uiso 1 1 calc R U . . .
H14B H -0.0501 -0.6079 -0.2851 0.061 Uiso 1 1 calc R U . . .
C15 C 0.2615(3) -0.48407(19) -0.10473(17) 0.0404(11) Uani 1 1 d . . . . .
H15A H 0.3298 -0.4778 -0.1092 0.049 Uiso 1 1 calc R U . . .
C15S C -0.2010(4) -0.59113(19) -0.26622(18) 0.0435(12) Uani 1 1 d . . . . .
H15B H -0.2450 -0.5799 -0.2953 0.052 Uiso 1 1 calc R U . . .
C16S C -0.1600(3) -0.54376(18) -0.23335(17) 0.0369(10) Uani 1 1 d . . . . .
C16 C 0.1999(3) -0.4410(2) -0.11730(18) 0.0411(11) Uani 1 1 d . . . . .
C17S C -0.2395(4) -0.6401(2) -0.2344(2) 0.0501(13) Uani 1 1 d . . . . .
C17 C 0.2333(4) -0.3884(2) -0.1340(2) 0.0506(13) Uani 1 1 d . . . . .
C18 C 0.1525(4) -0.3578(2) -0.14190(19) 0.0455(12) Uani 1 1 d . . . . .
C18S C -0.2974(4) -0.6343(3) -0.1842(2) 0.0613(15) Uani 1 1 d . . . . .
H18A H -0.3585 -0.6146 -0.1909 0.092 Uiso 1 1 calc R U . . .
H18B H -0.2579 -0.6143 -0.1589 0.092 Uiso 1 1 calc R U . . .
H18C H -0.3129 -0.6701 -0.1704 0.092 Uiso 1 1 calc R U . . .
C19 C 0.0680(3) -0.39169(18) -0.13054(16) 0.0348(10) Uani 1 1 d . . . . .
C19S C -0.3001(5) -0.6772(2) -0.2691(2) 0.0691(17) Uani 1 1 d . . . . .
H19A H -0.3655 -0.6616 -0.2744 0.104 Uiso 1 1 calc R U . . .
H19B H -0.3067 -0.7126 -0.2526 0.104 Uiso 1 1 calc R U . . .
H19C H -0.2671 -0.6814 -0.3025 0.104 Uiso 1 1 calc R U . . .
C20 C -0.0330(3) -0.37604(19) -0.13053(17) 0.0380(11) Uani 1 1 d . . . . .
C20S C -0.2392(4) -0.5043(2) -0.21752(19) 0.0475(12) Uani 1 1 d . . . . .
H20A H -0.2098 -0.4750 -0.1975 0.071 Uiso 1 1 calc R U . . .
H20B H -0.2884 -0.5229 -0.1964 0.071 Uiso 1 1 calc R U . . .
H20C H -0.2708 -0.4896 -0.2485 0.071 Uiso 1 1 calc R U . . .
C21 C -0.2680(4) -0.3432(2) -0.1375(2) 0.0553(14) Uani 1 1 d . . . . .
H21A H -0.3390 -0.3498 -0.1393 0.083 Uiso 1 1 calc R U . . .
H21B H -0.2422 -0.3379 -0.1725 0.083 Uiso 1 1 calc R U . . .
H21C H -0.2555 -0.3109 -0.1168 0.083 Uiso 1 1 calc R U . . .
C22 C -0.3760(4) -0.4329(2) -0.0768(2) 0.0523(13) Uani 1 1 d . . . . .
H22A H -0.4018 -0.3958 -0.0731 0.063 Uiso 1 1 calc R U . . .
H22B H -0.3882 -0.4524 -0.0441 0.063 Uiso 1 1 calc R U . . .
C23 C -0.4291(4) -0.4612(3) -0.1207(2) 0.0653(16) Uani 1 1 d . . . . .
H23A H -0.5002 -0.4592 -0.1149 0.098 Uiso 1 1 calc R U . . .
H23B H -0.4085 -0.4990 -0.1220 0.098 Uiso 1 1 calc R U . . .
H23C H -0.4128 -0.4435 -0.1535 0.098 Uiso 1 1 calc R U . . .
C24 C -0.2905(4) -0.6284(2) 0.00413(19) 0.0468(12) Uani 1 1 d . . . . .
H24A H -0.3256 -0.5945 0.0125 0.056 Uiso 1 1 calc R U . . .
H24B H -0.2836 -0.6493 0.0365 0.056 Uiso 1 1 calc R U . . .
C25 C -0.3525(4) -0.6610(2) -0.0343(2) 0.0599(15) Uani 1 1 d . . . . .
H25A H -0.4143 -0.6717 -0.0178 0.090 Uiso 1 1 calc R U . . .
H25B H -0.3160 -0.6933 -0.0448 0.090 Uiso 1 1 calc R U . . .
H25C H -0.3666 -0.6389 -0.0648 0.090 Uiso 1 1 calc R U . . .
C26 C -0.0968(4) -0.70113(19) 0.0107(2) 0.0490(12) Uani 1 1 d . . . . .
H26A H -0.1586 -0.7121 0.0271 0.074 Uiso 1 1 calc R U . . .
H26B H -0.0444 -0.7001 0.0367 0.074 Uiso 1 1 calc R U . . .
H26C H -0.0795 -0.7271 -0.0164 0.074 Uiso 1 1 calc R U . . .
C27 C 0.2872(4) -0.67267(19) -0.0356(2) 0.0455(12) Uani 1 1 d . . . . .
H27A H 0.3530 -0.6800 -0.0494 0.068 Uiso 1 1 calc R U . . .
H27B H 0.2422 -0.7014 -0.0464 0.068 Uiso 1 1 calc R U . . .
H27C H 0.2900 -0.6713 0.0022 0.068 Uiso 1 1 calc R U . . .
C28 C 0.4150(3) -0.5742(2) -0.0798(2) 0.0469(12) Uani 1 1 d . . . . .
H28A H 0.4308 -0.5511 -0.1099 0.056 Uiso 1 1 calc R U . . .
H28B H 0.4415 -0.6107 -0.0869 0.056 Uiso 1 1 calc R U . . .
C29 C 0.4646(4) -0.5517(2) -0.0326(2) 0.0560(14) Uani 1 1 d . . . . .
H29A H 0.5346 -0.5463 -0.0398 0.084 Uiso 1 1 calc R U . . .
H29B H 0.4572 -0.5771 -0.0038 0.084 Uiso 1 1 calc R U . . .
H29C H 0.4343 -0.5172 -0.0234 0.084 Uiso 1 1 calc R U . . .
C30 C 0.3377(8) -0.3702(4) -0.1285(6) 0.056(3) Uani 0.576(14) 1 d . . P A 1
H30C H 0.3387 -0.3333 -0.1139 0.068 Uiso 0.576(14) 1 calc R U P A 1
H30D H 0.3722 -0.3943 -0.1040 0.068 Uiso 0.576(14) 1 calc R U P A 1
C31 C 0.3906(9) -0.3704(6) -0.1787(5) 0.086(4) Uani 0.576(14) 1 d . . P A 1
H31D H 0.4594 -0.3602 -0.1731 0.129 Uiso 0.576(14) 1 calc R U P A 1
H31E H 0.3597 -0.3445 -0.2022 0.129 Uiso 0.576(14) 1 calc R U P A 1
H31F H 0.3876 -0.4065 -0.1939 0.129 Uiso 0.576(14) 1 calc R U P A 1
C30A C 0.3400(12) -0.3740(6) -0.1544(6) 0.038(4) Uiso 0.424(14) 1 d . . P A 2
H30A H 0.3758 -0.4069 -0.1650 0.045 Uiso 0.424(14) 1 calc R U P A 2
H30B H 0.3365 -0.3491 -0.1842 0.045 Uiso 0.424(14) 1 calc R U P A 2
C31A C 0.3925(9) -0.3461(5) -0.1068(4) 0.041(4) Uiso 0.424(14) 1 d . . P A 2
H31A H 0.4602 -0.3369 -0.1162 0.062 Uiso 0.424(14) 1 calc R U P A 2
H31B H 0.3930 -0.3709 -0.0773 0.062 Uiso 0.424(14) 1 calc R U P A 2
H31C H 0.3569 -0.3132 -0.0974 0.062 Uiso 0.424(14) 1 calc R U P A 2
C32 C 0.1565(4) -0.2999(2) -0.1586(2) 0.0602(15) Uani 1 1 d . . . . .
H32A H 0.2249 -0.2877 -0.1592 0.090 Uiso 1 1 calc R U . . .
H32B H 0.1188 -0.2777 -0.1343 0.090 Uiso 1 1 calc R U . . .
H32C H 0.1282 -0.2964 -0.1933 0.090 Uiso 1 1 calc R U . . .
C33 C -0.0563(3) -0.32213(18) -0.15000(18) 0.0370(10) Uani 1 1 d . . . . .
C34 C -0.0776(4) -0.2787(2) -0.1175(2) 0.0572(15) Uani 1 1 d . . . . .
H34A H -0.0768 -0.2840 -0.0811 0.069 Uiso 1 1 calc R U . . .
C35 C -0.1000(5) -0.2281(2) -0.1367(2) 0.0576(15) Uani 1 1 d . . . . .
H35A H -0.1124 -0.1991 -0.1137 0.069 Uiso 1 1 calc R U . . .
C36 C -0.1041(4) -0.2199(2) -0.1894(2) 0.0543(14) Uani 1 1 d . . . . .
H36A H -0.1204 -0.1853 -0.2026 0.065 Uiso 1 1 calc R U . . .
C37 C -0.0848(4) -0.26195(18) -0.22352(19) 0.0401(11) Uani 1 1 d . . . . .
C38 C -0.0587(3) -0.31206(16) -0.20276(17) 0.0346(10) Uani 1 1 d . . . . .
C39 C -0.0862(3) -0.26165(17) -0.27905(18) 0.0358(10) Uani 1 1 d . . . . .
C40 C -0.1140(4) -0.2206(2) -0.3137(2) 0.0474(12) Uani 1 1 d . . . . .
H40A H -0.1367 -0.1869 -0.3009 0.057 Uiso 1 1 calc R U . . .
C41 C -0.1080(4) -0.2295(2) -0.3659(2) 0.0511(14) Uani 1 1 d . . . . .
H41A H -0.1244 -0.2013 -0.3892 0.061 Uiso 1 1 calc R U . . .
C42 C -0.0784(4) -0.2790(2) -0.38507(19) 0.0460(12) Uani 1 1 d . . . . .
H42A H -0.0760 -0.2843 -0.4214 0.055 Uiso 1 1 calc R U . . .
C43 C -0.0521(3) -0.32125(18) -0.35244(17) 0.0364(10) Uani 1 1 d . . . . .
C44 C -0.0562(3) -0.31129(17) -0.29971(17) 0.0337(10) Uani 1 1 d . . . . .
C51 C -0.1006(3) -0.41342(18) -0.37405(17) 0.0359(10) Uani 1 1 d . . . . .
C52 C -0.2040(3) -0.4061(2) -0.35918(18) 0.0410(11) Uani 1 1 d . . . . .
C53 C -0.2504(3) -0.45371(19) -0.36824(18) 0.0408(11) Uani 1 1 d . . . . .
C54 C -0.1791(3) -0.49072(19) -0.38895(17) 0.0390(11) Uani 1 1 d . . . . .
C55 C -0.1991(4) -0.54334(19) -0.40362(18) 0.0419(11) Uani 1 1 d . . . . .
H55A H -0.2650 -0.5550 -0.3989 0.050 Uiso 1 1 calc R U . . .
C56 C -0.1352(4) -0.5811(2) -0.42424(19) 0.0460(12) Uani 1 1 d . . . . .
C57 C -0.1615(4) -0.6352(2) -0.4407(2) 0.0530(13) Uani 1 1 d . . . . .
C58 C -0.0772(4) -0.6573(2) -0.4604(2) 0.0534(14) Uani 1 1 d . . . . .
C59 C -0.0005(4) -0.61785(19) -0.45443(19) 0.0438(12) Uani 1 1 d . . . . .
C60 C 0.0977(4) -0.62532(19) -0.46834(19) 0.0466(12) Uani 1 1 d . . . . .
H60A H 0.1136 -0.6595 -0.4827 0.056 Uiso 1 1 calc R U . . .
C61 C 0.1750(4) -0.58910(19) -0.46388(18) 0.0416(11) Uani 1 1 d . . . . .
C62 C 0.2758(4) -0.59859(19) -0.47970(17) 0.0418(11) Uani 1 1 d . . . . .
C63 C 0.3274(3) -0.55208(19) -0.47175(17) 0.0383(11) Uani 1 1 d . . . . .
C64 C 0.2563(3) -0.51359(17) -0.45006(16) 0.0355(10) Uani 1 1 d . . . . .
C65 C 0.2747(3) -0.46068(19) -0.43715(16) 0.0379(11) Uani 1 1 d . . . . .
H65A H 0.3400 -0.4487 -0.4430 0.046 Uiso 1 1 calc R U . . .
C66 C 0.2102(3) -0.42195(18) -0.41650(16) 0.0354(10) Uani 1 1 d . . . . .
C67 C 0.2387(3) -0.36749(18) -0.40218(17) 0.0389(11) Uani 1 1 d . . . . .
C68 C 0.1559(4) -0.34243(18) -0.38401(18) 0.0409(11) Uani 1 1 d . . . . .
C69 C 0.0765(3) -0.38286(18) -0.38765(16) 0.0355(10) Uani 1 1 d . . . . .
C70 C -0.0243(3) -0.37529(18) -0.37211(16) 0.0357(10) Uani 1 1 d . . . . .
C71 C -0.2562(4) -0.3580(2) -0.3375(2) 0.0511(13) Uani 1 1 d . . . . .
H71A H -0.3265 -0.3661 -0.3343 0.077 Uiso 1 1 calc R U . . .
H71B H -0.2471 -0.3272 -0.3606 0.077 Uiso 1 1 calc R U . . .
H71C H -0.2293 -0.3494 -0.3033 0.077 Uiso 1 1 calc R U . . .
C72 C -0.3579(3) -0.4662(2) -0.35966(19) 0.0479(12) Uani 1 1 d . . . . .
H72A H -0.3801 -0.4491 -0.3271 0.057 Uiso 1 1 calc R U . . .
H72B H -0.3667 -0.5056 -0.3562 0.057 Uiso 1 1 calc R U . . .
C73 C -0.4211(4) -0.4454(2) -0.4050(2) 0.0605(15) Uani 1 1 d . . . . .
H73A H -0.4901 -0.4549 -0.3990 0.091 Uiso 1 1 calc R U . . .
H73B H -0.3985 -0.4619 -0.4373 0.091 Uiso 1 1 calc R U . . .
H73C H -0.4149 -0.4061 -0.4074 0.091 Uiso 1 1 calc R U . . .
C74 C -0.2628(5) -0.6609(2) -0.4360(3) 0.0687(17) Uani 1 1 d . . . . .
H74A H -0.2556 -0.6972 -0.4206 0.082 Uiso 1 1 calc R U . . .
H74B H -0.3033 -0.6390 -0.4122 0.082 Uiso 1 1 calc R U . . .
C75 C -0.3152(6) -0.6660(3) -0.4862(3) 0.087(2) Uani 1 1 d . . . . .
H75A H -0.3797 -0.6824 -0.4805 0.130 Uiso 1 1 calc R U . . .
H75B H -0.2767 -0.6887 -0.5096 0.130 Uiso 1 1 calc R U . . .
H75C H -0.3236 -0.6302 -0.5015 0.130 Uiso 1 1 calc R U . . .
C76 C -0.0671(5) -0.7126(2) -0.4853(3) 0.0694(18) Uani 1 1 d . . . . .
H76A H -0.1223 -0.7355 -0.4747 0.104 Uiso 1 1 calc R U . . .
H76B H -0.0052 -0.7293 -0.4743 0.104 Uiso 1 1 calc R U . . .
H76C H -0.0673 -0.7087 -0.5231 0.104 Uiso 1 1 calc R U . . .
C77 C 0.3140(4) -0.6505(2) -0.5018(2) 0.0532(13) Uani 1 1 d . . . . .
H77A H 0.3723 -0.6432 -0.5229 0.080 Uiso 1 1 calc R U . . .
H77B H 0.2631 -0.6671 -0.5234 0.080 Uiso 1 1 calc R U . . .
H77C H 0.3314 -0.6751 -0.4736 0.080 Uiso 1 1 calc R U . . .
C78 C 0.4332(4) -0.5424(2) -0.48181(19) 0.0481(12) Uani 1 1 d . . . . .
H78A H 0.4453 -0.5031 -0.4808 0.058 Uiso 1 1 calc R U . . .
H78B H 0.4487 -0.5550 -0.5172 0.058 Uiso 1 1 calc R U . . .
C79 C 0.5022(5) -0.5694(3) -0.4446(3) 0.0726(17) Uani 1 1 d . . . . .
H79A H 0.5702 -0.5628 -0.4554 0.109 Uiso 1 1 calc R U . . .
H79B H 0.4894 -0.6083 -0.4442 0.109 Uiso 1 1 calc R U . . .
H79C H 0.4920 -0.5547 -0.4098 0.109 Uiso 1 1 calc R U . . .
C80 C 0.3401(4) -0.3442(2) -0.40687(19) 0.0450(12) Uani 1 1 d . . . . .
H80A H 0.3350 -0.3064 -0.4187 0.054 Uiso 1 1 calc R U . . .
H80B H 0.3770 -0.3646 -0.4334 0.054 Uiso 1 1 calc R U . . .
C81 C 0.3971(4) -0.3457(3) -0.3561(2) 0.0741(19) Uani 1 1 d . . . . .
H81A H 0.4620 -0.3294 -0.3612 0.111 Uiso 1 1 calc R U . . .
H81B H 0.4051 -0.3832 -0.3450 0.111 Uiso 1 1 calc R U . . .
H81C H 0.3610 -0.3256 -0.3297 0.111 Uiso 1 1 calc R U . . .
C82 C 0.1548(4) -0.28601(19) -0.3627(2) 0.0513(13) Uani 1 1 d . . . . .
H82A H 0.2203 -0.2700 -0.3664 0.077 Uiso 1 1 calc R U . . .
H82B H 0.1366 -0.2870 -0.3261 0.077 Uiso 1 1 calc R U . . .
H82C H 0.1069 -0.2643 -0.3819 0.077 Uiso 1 1 calc R U . . .
H3 H 0.042(5) -0.519(3) -0.305(3) 0.077 Uiso 1 1 d . U . . .
H1 H -0.002(5) -0.526(3) -0.200(3) 0.077 Uiso 1 1 d . U . . .
H2 H -0.120(5) -0.485(2) -0.284(2) 0.077 Uiso 1 1 d . U . . .
H4 H 0.121(5) -0.4613(19) -0.2130(19) 0.077 Uiso 1 1 d D U . . .

loop_
_atom_site_aniso_label
_atom_site_aniso_U_11
_atom_site_aniso_U_22
_atom_site_aniso_U_33
_atom_site_aniso_U_23
_atom_site_aniso_U_13
_atom_site_aniso_U_12
Mg1 0.0269(8) 0.0443(8) 0.0322(8) 0.0069(6) -0.0009(6) -0.0002(6)
Mg2 0.0316(8) 0.0417(8) 0.0353(8) 0.0027(7) -0.0029(6) -0.0055(7)
S1 0.0350(6) 0.0302(5) 0.0321(5) 0.0016(5) 0.0006(5) 0.0045(4)
O1 0.0301(17) 0.058(2) 0.0333(17) 0.0066(15) -0.0009(13) -0.0052(15)
O2 0.0347(18) 0.0527(19) 0.0375(18) 0.0088(14) 0.0023(14) 0.0036(15)
O3 0.0321(19) 0.059(2) 0.044(2) 0.0087(16) -0.0037(14) -0.0059(16)
O4 0.048(2) 0.055(2) 0.052(2) -0.0014(16) 0.0055(17) 0.0016(18)
N1 0.0273(19) 0.050(2) 0.033(2) 0.0106(17) 0.0000(16) -0.0012(17)
N2 0.027(2) 0.041(2) 0.0289(19) 0.0032(16) -0.0002(15) 0.0009(17)
N3 0.030(2) 0.043(2) 0.031(2) 0.0008(16) 0.0002(15) 0.0040(17)
N4 0.030(2) 0.040(2) 0.034(2) 0.0024(16) -0.0016(16) -0.0005(16)
N5 0.0260(19) 0.046(2) 0.039(2) 0.0026(17) -0.0040(16) -0.0053(17)
N6 0.033(2) 0.039(2) 0.049(2) 0.0059(18) -0.0108(18) -0.0061(18)
N7 0.039(2) 0.037(2) 0.035(2) 0.0023(16) -0.0038(17) -0.0044(18)
N8 0.032(2) 0.046(2) 0.033(2) 0.0006(17) -0.0004(16) -0.0081(18)
C1 0.033(3) 0.045(3) 0.035(3) 0.001(2) -0.002(2) 0.003(2)
C1S 0.067(4) 0.054(3) 0.053(3) 0.002(3) -0.012(3) -0.004(3)
C2 0.040(3) 0.056(3) 0.040(3) 0.002(2) 0.002(2) 0.009(2)
C2S 0.036(3) 0.059(3) 0.038(3) 0.006(2) 0.003(2) -0.006(2)
C3 0.037(3) 0.052(3) 0.041(3) 0.001(2) 0.007(2) 0.004(2)
C3S 0.032(3) 0.052(3) 0.046(3) 0.009(2) -0.007(2) -0.008(2)
C4 0.032(3) 0.055(3) 0.033(2) -0.002(2) 0.0027(19) 0.002(2)
C4S 0.076(4) 0.050(3) 0.071(4) -0.012(3) -0.028(3) 0.000(3)
C5 0.029(2) 0.057(3) 0.034(2) 0.006(2) 0.0005(19) 0.001(2)
C5S 0.059(4) 0.046(3) 0.084(4) -0.004(3) -0.017(3) 0.012(3)
C6 0.031(2) 0.053(3) 0.029(2) 0.005(2) -0.0018(18) -0.001(2)
C6S 0.058(4) 0.060(3) 0.058(4) 0.012(3) -0.007(3) 0.004(3)
C7 0.038(3) 0.052(3) 0.033(2) 0.005(2) 0.002(2) -0.005(2)
C7S 0.037(3) 0.070(3) 0.035(3) 0.004(2) 0.000(2) 0.001(2)
C8 0.035(3) 0.044(3) 0.035(3) -0.002(2) -0.0022(19) -0.005(2)
C8S 0.039(3) 0.070(3) 0.053(3) -0.005(3) -0.008(2) 0.011(3)
C9 0.036(3) 0.041(2) 0.027(2) -0.0001(18) -0.0015(19) 0.001(2)
C9S 0.054(4) 0.115(5) 0.060(4) -0.012(4) -0.019(3) 0.026(4)
C10 0.039(3) 0.043(3) 0.032(2) 0.003(2) -0.0038(19) -0.004(2)
C10S 0.038(3) 0.151(7) 0.063(4) 0.026(4) 0.010(3) -0.003(4)
C11S 0.025(2) 0.062(3) 0.040(3) 0.009(2) -0.004(2) -0.005(2)
C11 0.034(3) 0.042(3) 0.029(2) -0.0044(19) -0.0028(19) 0.007(2)
C12 0.039(3) 0.050(3) 0.030(2) -0.005(2) -0.0062(19) 0.009(2)
C12S 0.044(3) 0.051(3) 0.067(4) 0.015(3) -0.013(3) -0.005(3)
C13 0.032(3) 0.055(3) 0.034(2) -0.004(2) 0.0013(19) 0.004(2)
C13S 0.038(3) 0.051(3) 0.068(4) 0.009(3) -0.007(2) 0.001(2)
C14 0.028(2) 0.053(3) 0.031(2) -0.003(2) -0.0029(18) 0.005(2)
C14S 0.047(3) 0.053(3) 0.051(3) -0.008(2) 0.005(2) 0.005(3)
C15 0.028(2) 0.053(3) 0.040(3) -0.006(2) 0.001(2) -0.006(2)
C15S 0.036(3) 0.056(3) 0.039(3) 0.002(2) -0.005(2) 0.004(2)
C16S 0.025(2) 0.049(3) 0.037(2) 0.008(2) 0.0021(18) 0.002(2)
C16 0.032(3) 0.053(3) 0.038(3) -0.004(2) 0.002(2) -0.007(2)
C17S 0.036(3) 0.056(3) 0.058(3) 0.005(2) -0.008(2) -0.009(2)
C17 0.037(3) 0.047(3) 0.067(4) -0.005(3) 0.004(2) -0.006(2)
C18 0.035(3) 0.050(3) 0.051(3) -0.004(2) 0.003(2) -0.003(2)
C18S 0.039(3) 0.090(4) 0.055(3) 0.005(3) -0.006(2) -0.014(3)
C19 0.033(3) 0.044(3) 0.027(2) 0.0024(19) -0.0031(18) -0.003(2)
C19S 0.058(4) 0.067(4) 0.082(4) 0.001(3) -0.013(3) -0.009(3)
C20 0.036(3) 0.049(3) 0.029(2) 0.000(2) -0.0024(19) 0.005(2)
C20S 0.035(3) 0.060(3) 0.047(3) -0.002(2) -0.001(2) 0.005(2)
C21 0.040(3) 0.054(3) 0.071(4) 0.015(3) 0.001(3) 0.010(2)
C22 0.039(3) 0.057(3) 0.060(3) 0.011(3) 0.007(2) 0.006(3)
C23 0.037(3) 0.081(4) 0.078(4) 0.009(3) 0.005(3) 0.004(3)
C24 0.043(3) 0.054(3) 0.044(3) 0.010(2) 0.002(2) -0.004(2)
C25 0.044(3) 0.078(4) 0.058(3) -0.001(3) 0.008(3) -0.013(3)
C26 0.043(3) 0.044(3) 0.060(3) 0.009(2) -0.002(2) -0.005(2)
C27 0.039(3) 0.048(3) 0.049(3) -0.005(2) -0.003(2) 0.013(2)
C28 0.036(3) 0.058(3) 0.046(3) 0.000(2) -0.001(2) 0.008(2)
C29 0.033(3) 0.084(4) 0.051(3) -0.001(3) 0.004(2) -0.005(3)
C30 0.051(7) 0.046(6) 0.072(9) 0.002(6) 0.005(6) -0.014(5)
C31 0.045(7) 0.122(11) 0.092(9) 0.006(8) 0.018(7) 0.000(7)
C32 0.051(3) 0.044(3) 0.085(4) 0.008(3) -0.008(3) -0.008(3)
C33 0.037(3) 0.035(2) 0.039(3) -0.0014(19) 0.002(2) -0.001(2)
C34 0.070(4) 0.058(3) 0.043(3) -0.017(3) 0.005(3) 0.001(3)
C35 0.079(4) 0.046(3) 0.048(3) -0.008(2) 0.008(3) 0.005(3)
C36 0.054(3) 0.040(3) 0.069(4) -0.003(3) 0.005(3) 0.012(3)
C37 0.040(3) 0.036(3) 0.044(3) 0.000(2) 0.005(2) -0.001(2)
C38 0.036(3) 0.028(2) 0.039(3) -0.0027(18) 0.0015(19) 0.003(2)
C39 0.031(2) 0.029(2) 0.048(3) 0.0034(19) 0.001(2) -0.0011(19)
C40 0.048(3) 0.039(3) 0.055(3) 0.003(2) -0.004(2) 0.002(2)
C41 0.054(3) 0.044(3) 0.056(3) 0.023(2) -0.008(3) 0.001(2)
C42 0.051(3) 0.054(3) 0.034(3) 0.013(2) -0.007(2) -0.004(2)
C43 0.026(2) 0.047(3) 0.037(3) 0.002(2) -0.0026(19) -0.002(2)
C44 0.026(2) 0.032(2) 0.043(3) 0.0057(18) -0.0009(19) -0.0008(19)
C51 0.035(3) 0.041(3) 0.032(2) 0.0017(19) -0.0066(19) -0.006(2)
C52 0.035(3) 0.054(3) 0.033(3) 0.005(2) -0.005(2) 0.001(2)
C53 0.032(3) 0.053(3) 0.038(3) 0.004(2) -0.006(2) -0.007(2)
C54 0.030(2) 0.048(3) 0.039(3) 0.007(2) -0.0058(19) -0.010(2)
C55 0.034(3) 0.046(3) 0.046(3) 0.010(2) -0.009(2) -0.009(2)
C56 0.046(3) 0.044(3) 0.048(3) 0.008(2) -0.013(2) -0.010(2)
C57 0.051(3) 0.042(3) 0.066(4) 0.008(3) -0.014(3) -0.009(3)
C58 0.052(3) 0.038(3) 0.070(4) 0.001(2) -0.019(3) -0.003(2)
C59 0.046(3) 0.039(3) 0.047(3) 0.003(2) -0.013(2) -0.003(2)
C60 0.059(3) 0.035(3) 0.046(3) 0.002(2) -0.014(2) 0.002(2)
C61 0.046(3) 0.045(3) 0.034(3) 0.003(2) -0.009(2) 0.002(2)
C62 0.047(3) 0.047(3) 0.031(2) 0.001(2) -0.001(2) 0.006(2)
C63 0.040(3) 0.047(3) 0.027(2) 0.001(2) 0.0013(19) 0.003(2)
C64 0.040(3) 0.040(2) 0.027(2) 0.0029(19) -0.0008(19) -0.001(2)
C65 0.032(2) 0.053(3) 0.029(2) 0.006(2) 0.0058(19) -0.010(2)
C66 0.035(3) 0.046(3) 0.025(2) -0.0007(19) 0.0031(18) -0.006(2)
C67 0.042(3) 0.042(3) 0.033(2) -0.003(2) 0.007(2) -0.010(2)
C68 0.044(3) 0.044(3) 0.034(2) -0.002(2) 0.004(2) -0.011(2)
C69 0.038(3) 0.043(3) 0.026(2) -0.0027(19) -0.0016(18) -0.006(2)
C70 0.033(3) 0.044(3) 0.030(2) 0.0029(19) -0.0039(19) -0.005(2)
C71 0.033(3) 0.067(3) 0.053(3) -0.007(3) 0.003(2) -0.004(3)
C72 0.033(3) 0.062(3) 0.048(3) 0.008(2) -0.005(2) -0.006(2)
C73 0.043(3) 0.076(4) 0.062(4) 0.018(3) -0.009(3) -0.007(3)
C74 0.060(4) 0.057(3) 0.089(5) -0.009(3) -0.018(3) -0.013(3)
C75 0.083(5) 0.117(6) 0.061(4) 0.008(4) -0.009(4) -0.020(4)
C76 0.062(4) 0.042(3) 0.104(5) -0.007(3) -0.021(4) 0.001(3)
C77 0.053(3) 0.060(3) 0.047(3) -0.004(3) -0.001(2) 0.007(3)
C78 0.046(3) 0.058(3) 0.040(3) 0.000(2) 0.008(2) 0.002(3)
C79 0.062(4) 0.083(4) 0.073(4) -0.002(3) 0.001(3) 0.008(3)
C80 0.044(3) 0.046(3) 0.045(3) -0.007(2) 0.009(2) -0.010(2)
C81 0.049(4) 0.110(5) 0.063(4) 0.001(4) 0.005(3) -0.031(4)
C82 0.050(3) 0.045(3) 0.059(3) -0.014(2) 0.006(3) -0.017(2)

loop_
_atom_type_symbol
_atom_type_description
_atom_type_scat_dispersion_real
_atom_type_scat_dispersion_imag
_atom_type_scat_source
C C 0.0033 0.0016 'International Tables Vol C Tables 4.2.6.8 and 6.1.1.4'
H H 0.0000 0.0000 'International Tables Vol C Tables 4.2.6.8 and 6.1.1.4'
N N 0.0061 0.0033 'International Tables Vol C Tables 4.2.6.8 and 6.1.1.4'
O O 0.0106 0.0060 'International Tables Vol C Tables 4.2.6.8 and 6.1.1.4'
Mg Mg 0.0486 0.0363 'International Tables Vol C Tables 4.2.6.8 and 6.1.1.4'
S S 0.1246 0.1234 'International Tables Vol C Tables 4.2.6.8 and 6.1.1.4'

loop_
_geom_angle_atom_site_label_1
_geom_angle_atom_site_label_2
_geom_angle_atom_site_label_3
_geom_angle
O1 Mg1 N1 94.71(15)
O1 Mg1 N3 106.30(15)
N1 Mg1 N3 158.98(16)
O1 Mg1 N2 100.00(15)
N1 Mg1 N2 89.39(15)
N3 Mg1 N2 87.08(15)
O1 Mg1 N4 98.67(14)
N1 Mg1 N4 87.20(15)
N3 Mg1 N4 89.52(15)
N2 Mg1 N4 161.23(16)
N5 Mg2 O3 95.72(15)
N5 Mg2 N8 88.53(16)
O3 Mg2 N8 91.92(15)
N5 Mg2 N6 89.36(16)
O3 Mg2 N6 106.93(15)
N8 Mg2 N6 161.14(16)
N5 Mg2 N7 162.99(16)
O3 Mg2 N7 101.16(15)
N8 Mg2 N7 88.85(15)
N6 Mg2 N7 87.70(16)
C38 S1 C44 91.0(2)
C11S O1 Mg1 126.1(3)
C11S O1 H1 100(5)
Mg1 O1 H1 133(5)
C16S O2 H2 111(4)
C3S O3 Mg2 120.2(3)
C3S O3 H3 112(5)
Mg2 O3 H3 127(5)
C2S O4 H4 108(4)
C4 N1 C1 106.0(4)
C4 N1 Mg1 125.1(3)
C1 N1 Mg1 126.7(3)
C9 N2 C6 105.3(4)
C9 N2 Mg1 127.8(3)
C6 N2 Mg1 126.7(3)
C11 N3 C14 106.5(4)
C11 N3 Mg1 127.1(3)
C14 N3 Mg1 126.1(3)
C19 N4 C16 106.1(4)
C19 N4 Mg1 128.8(3)
C16 N4 Mg1 125.1(3)
C54 N5 C51 106.9(4)
C54 N5 Mg2 125.0(3)
C51 N5 Mg2 127.3(3)
C59 N6 C56 106.8(4)
C59 N6 Mg2 127.4(3)
C56 N6 Mg2 125.5(3)
C64 N7 C61 106.5(4)
C64 N7 Mg2 126.5(3)
C61 N7 Mg2 126.6(3)
C69 N8 C66 107.0(4)
C69 N8 Mg2 127.0(3)
C66 N8 Mg2 124.9(3)
N1 C1 C20 123.3(4)
N1 C1 C2 109.5(4)
C20 C1 C2 127.1(4)
C2S C1S H1SA 109.5
C2S C1S H1SB 109.5
H1SA C1S H1SB 109.5
C2S C1S H1SC 109.5
H1SA C1S H1SC 109.5
H1SB C1S H1SC 109.5
C3 C2 C1 106.7(4)
C3 C2 C21 122.9(4)
C1 C2 C21 130.3(5)
O4 C2S C1S 107.3(4)
O4 C2S C7S 109.1(4)
C1S C2S C7S 113.0(4)
O4 C2S C3S 108.7(4)
C1S C2S C3S 111.1(4)
C7S C2S C3S 107.6(4)
C2 C3 C4 106.9(4)
C2 C3 C22 127.0(5)
C4 C3 C22 126.0(4)
O3 C3S C4S 110.2(4)
O3 C3S C2S 110.7(4)
C4S C3S C2S 116.3(4)
O3 C3S H3SA 106.3
C4S C3S H3SA 106.3
C2S C3S H3SA 106.3
N1 C4 C5 124.7(4)
N1 C4 C3 110.7(4)
C5 C4 C3 124.5(4)
C3S C4S C5S 114.0(4)
C3S C4S H4SA 108.8
C5S C4S H4SA 108.8
C3S C4S H4SB 108.8
C5S C4S H4SB 108.8
H4SA C4S H4SB 107.6
C4 C5 C6 129.3(4)
C4 C5 H5A 115.3
C6 C5 H5A 115.3
C6S C5S C4S 107.3(5)
C6S C5S C8S 87.3(4)
C4S C5S C8S 110.4(5)
C6S C5S H5SA 116.1
C4S C5S H5SA 116.1
C8S C5S H5SA 116.1
N2 C6 C5 122.8(4)
N2 C6 C7 110.4(4)
C5 C6 C7 126.7(4)
C7S C6S C5S 86.7(4)
C7S C6S H6SA 114.2
C5S C6S H6SA 114.2
C7S C6S H6SB 114.2
C5S C6S H6SB 114.2
H6SA C6S H6SB 111.4
C8 C7 C6 106.8(4)
C8 C7 C24 126.8(4)
C6 C7 C24 126.4(4)
C6S C7S C8S 89.0(4)
C6S C7S C2S 108.5(4)
C8S C7S C2S 115.6(4)
C6S C7S H7SA 113.7
C8S C7S H7SA 113.7
C2S C7S H7SA 113.7
C7 C8 C9 106.6(4)
C7 C8 C26 129.0(4)
C9 C8 C26 124.4(4)
C10S C8S C7S 123.4(5)
C10S C8S C9S 105.8(5)
C7S C8S C9S 111.0(5)
C10S C8S C5S 119.5(5)
C7S C8S C5S 83.8(4)
C9S C8S C5S 112.3(5)
N2 C9 C10 124.3(4)
N2 C9 C8 110.8(4)
C10 C9 C8 124.9(4)
C8S C9S H9SA 109.5
C8S C9S H9SB 109.5
H9SA C9S H9SB 109.5
C8S C9S H9SC 109.5
H9SA C9S H9SC 109.5
H9SB C9S H9SC 109.5
C11 C10 C9 126.8(4)
C11 C10 H10A 116.6
C9 C10 H10A 116.6
C8S C10S H10B 109.5
C8S C10S H10C 109.5
H10B C10S H10C 109.5
C8S C10S H10D 109.5
H10B C10S H10D 109.5
H10C C10S H10D 109.5
O1 C11S C12S 110.7(4)
O1 C11S C16S 112.2(4)
C12S C11S C16S 114.8(4)
O1 C11S H11A 106.2
C12S C11S H11A 106.2
C16S C11S H11A 106.2
N3 C11 C10 124.7(4)
N3 C11 C12 109.5(4)
C10 C11 C12 125.8(4)
C13 C12 C11 107.6(4)
C13 C12 C27 127.5(4)
C11 C12 C27 124.8(4)
C13S C12S C11S 114.4(4)
C13S C12S H12A 108.7
C11S C12S H12A 108.7
C13S C12S H12B 108.7
C11S C12S H12B 108.7
H12A C12S H12B 107.6
C12 C13 C14 106.6(4)
C12 C13 C28 128.7(5)
C14 C13 C28 124.7(4)
C12S C13S C14S 107.7(4)
C12S C13S C17S 110.4(5)
C14S C13S C17S 87.6(4)
C12S C13S H13A 115.9
C14S C13S H13A 115.9
C17S C13S H13A 115.9
C15 C14 N3 124.4(4)
C15 C14 C13 125.9(4)
N3 C14 C13 109.8(4)
C13S C14S C15S 86.7(4)
C13S C14S H14A 114.2
C15S C14S H14A 114.2
C13S C14S H14B 114.2
C15S C14S H14B 114.2
H14A C14S H14B 111.4
C14 C15 C16 128.7(4)
C14 C15 H15A 115.6
C16 C15 H15A 115.6
C14S C15S C16S 108.2(4)
C14S C15S C17S 87.3(4)
C16S C15S C17S 115.0(4)
C14S C15S H15B 114.4
C16S C15S H15B 114.4
C17S C15S H15B 114.4
O2 C16S C20S 108.5(4)
O2 C16S C15S 107.5(4)
C20S C16S C15S 112.4(4)
O2 C16S C11S 107.6(3)
C20S C16S C11S 111.2(4)
C15S C16S C11S 109.5(4)
N4 C16 C15 125.3(4)
N4 C16 C17 109.9(4)
C15 C16 C17 124.8(4)
C19S C17S C18S 106.2(5)
C19S C17S C15S 110.0(5)
C18S C17S C15S 123.2(5)
C19S C17S C13S 112.2(5)
C18S C17S C13S 119.0(4)
C15S C17S C13S 85.1(4)
C18 C17 C16 107.3(4)
C18 C17 C30 128.0(6)
C16 C17 C30 122.8(6)
C18 C17 C30A 124.5(7)
C16 C17 C30A 126.2(7)
C17 C18 C19 106.6(4)
C17 C18 C32 123.6(5)
C19 C18 C32 129.8(5)
C17S C18S H18A 109.5
C17S C18S H18B 109.5
H18A C18S H18B 109.5
C17S C18S H18C 109.5
H18A C18S H18C 109.5
H18B C18S H18C 109.5
N4 C19 C20 122.7(4)
N4 C19 C18 110.1(4)
C20 C19 C18 127.1(4)
C17S C19S H19A 109.5
C17S C19S H19B 109.5
H19A C19S H19B 109.5
C17S C19S H19C 109.5
H19A C19S H19C 109.5
H19B C19S H19C 109.5
C1 C20 C19 127.0(4)
C1 C20 C33 115.9(4)
C19 C20 C33 117.1(4)
C16S C20S H20A 109.5
C16S C20S H20B 109.5
H20A C20S H20B 109.5
C16S C20S H20C 109.5
H20A C20S H20C 109.5
H20B C20S H20C 109.5
C2 C21 H21A 109.5
C2 C21 H21B 109.5
H21A C21 H21B 109.5
C2 C21 H21C 109.5
H21A C21 H21C 109.5
H21B C21 H21C 109.5
C3 C22 C23 110.4(4)
C3 C22 H22A 109.6
C23 C22 H22A 109.6
C3 C22 H22B 109.6
C23 C22 H22B 109.6
H22A C22 H22B 108.1
C22 C23 H23A 109.5
C22 C23 H23B 109.5
H23A C23 H23B 109.5
C22 C23 H23C 109.5
H23A C23 H23C 109.5
H23B C23 H23C 109.5
C7 C24 C25 113.2(4)
C7 C24 H24A 108.9
C25 C24 H24A 108.9
C7 C24 H24B 108.9
C25 C24 H24B 108.9
H24A C24 H24B 107.7
C24 C25 H25A 109.5
C24 C25 H25B 109.5
H25A C25 H25B 109.5
C24 C25 H25C 109.5
H25A C25 H25C 109.5
H25B C25 H25C 109.5
C8 C26 H26A 109.5
C8 C26 H26B 109.5
H26A C26 H26B 109.5
C8 C26 H26C 109.5
H26A C26 H26C 109.5
H26B C26 H26C 109.5
C12 C27 H27A 109.5
C12 C27 H27B 109.5
H27A C27 H27B 109.5
C12 C27 H27C 109.5
H27A C27 H27C 109.5
H27B C27 H27C 109.5
C13 C28 C29 113.1(4)
C13 C28 H28A 109.0
C29 C28 H28A 109.0
C13 C28 H28B 109.0
C29 C28 H28B 109.0
H28A C28 H28B 107.8
C28 C29 H29A 109.5
C28 C29 H29B 109.5
H29A C29 H29B 109.5
C28 C29 H29C 109.5
H29A C29 H29C 109.5
H29B C29 H29C 109.5
C31 C30 C17 112.1(12)
C31 C30 H30C 109.2
C17 C30 H30C 109.2
C31 C30 H30D 109.2
C17 C30 H30D 109.2
H30C C30 H30D 107.9
C30 C31 H31D 109.5
C30 C31 H31E 109.5
H31D C31 H31E 109.5
C30 C31 H31F 109.5
H31D C31 H31F 109.5
H31E C31 H31F 109.5
C31A C30A C17 104.8(11)
C31A C30A H30A 110.8
C17 C30A H30A 110.8
C31A C30A H30B 110.8
C17 C30A H30B 110.8
H30A C30A H30B 108.9
C30A C31A H31A 109.5
C30A C31A H31B 109.5
H31A C31A H31B 109.5
C30A C31A H31C 109.5
H31A C31A H31C 109.5
H31B C31A H31C 109.5
C18 C32 H32A 109.5
C18 C32 H32B 109.5
H32A C32 H32B 109.5
C18 C32 H32C 109.5
H32A C32 H32C 109.5
H32B C32 H32C 109.5
C38 C33 C34 116.6(4)
C38 C33 C20 120.5(4)
C34 C33 C20 122.9(4)
C35 C34 C33 122.0(5)
C35 C34 H34A 119.0
C33 C34 H34A 119.0
C36 C35 C34 119.8(5)
C36 C35 H35A 120.1
C34 C35 H35A 120.1
C35 C36 C37 120.5(5)
C35 C36 H36A 119.7
C37 C36 H36A 119.7
C36 C37 C38 118.1(5)
C36 C37 C39 128.8(5)
C38 C37 C39 113.0(4)
C33 C38 C37 122.9(4)
C33 C38 S1 125.2(3)
C37 C38 S1 111.9(3)
C44 C39 C40 118.1(4)
C44 C39 C37 111.9(4)
C40 C39 C37 130.0(4)
C41 C40 C39 119.6(5)
C41 C40 H40A 120.2
C39 C40 H40A 120.2
C40 C41 C42 120.9(4)
C40 C41 H41A 119.5
C42 C41 H41A 119.5
C41 C42 C43 121.7(5)
C41 C42 H42A 119.2
C43 C42 H42A 119.2
C44 C43 C42 116.8(4)
C44 C43 C70 120.6(4)
C42 C43 C70 122.6(4)
C43 C44 C39 122.9(4)
C43 C44 S1 124.9(3)
C39 C44 S1 112.2(3)
N5 C51 C70 123.6(4)
N5 C51 C52 108.5(4)
C70 C51 C52 127.9(4)
C53 C52 C51 107.0(4)
C53 C52 C71 122.4(4)
C51 C52 C71 130.7(4)
C52 C53 C54 107.8(4)
C52 C53 C72 127.0(5)
C54 C53 C72 125.2(4)
N5 C54 C55 125.4(4)
N5 C54 C53 109.8(4)
C55 C54 C53 124.8(4)
C56 C55 C54 128.2(5)
C56 C55 H55A 115.9
C54 C55 H55A 115.9
N6 C56 C55 124.4(4)
N6 C56 C57 109.9(5)
C55 C56 C57 125.7(5)
C58 C57 C56 105.8(5)
C58 C57 C74 128.3(5)
C56 C57 C74 125.9(5)
C57 C58 C59 107.2(4)
C57 C58 C76 126.4(5)
C59 C58 C76 126.4(5)
N6 C59 C60 124.5(4)
N6 C59 C58 110.3(5)
C60 C59 C58 125.2(5)
C61 C60 C59 128.2(5)
C61 C60 H60A 115.9
C59 C60 H60A 115.9
N7 C61 C60 124.1(5)
N7 C61 C62 109.8(4)
C60 C61 C62 126.0(4)
C63 C62 C61 107.8(4)
C63 C62 C77 127.1(5)
C61 C62 C77 125.0(5)
C62 C63 C64 105.5(4)
C62 C63 C78 127.6(4)
C64 C63 C78 126.9(4)
N7 C64 C65 123.4(4)
N7 C64 C63 110.3(4)
C65 C64 C63 126.3(4)
C64 C65 C66 129.1(4)
C64 C65 H65A 115.5
C66 C65 H65A 115.5
N8 C66 C65 125.2(4)
N8 C66 C67 110.4(4)
C65 C66 C67 124.5(4)
C68 C67 C66 106.9(4)
C68 C67 C80 127.5(4)
C66 C67 C80 125.6(4)
C67 C68 C69 105.7(4)
C67 C68 C82 123.8(4)
C69 C68 C82 130.4(4)
N8 C69 C70 123.9(4)
N8 C69 C68 110.0(4)
C70 C69 C68 126.1(4)
C51 C70 C69 127.2(4)
C51 C70 C43 115.6(4)
C69 C70 C43 117.1(4)
C52 C71 H71A 109.5
C52 C71 H71B 109.5
H71A C71 H71B 109.5
C52 C71 H71C 109.5
H71A C71 H71C 109.5
H71B C71 H71C 109.5
C53 C72 C73 111.1(4)
C53 C72 H72A 109.4
C73 C72 H72A 109.4
C53 C72 H72B 109.4
C73 C72 H72B 109.4
H72A C72 H72B 108.0
C72 C73 H73A 109.5
C72 C73 H73B 109.5
H73A C73 H73B 109.5
C72 C73 H73C 109.5
H73A C73 H73C 109.5
H73B C73 H73C 109.5
C75 C74 C57 113.5(6)
C75 C74 H74A 108.9
C57 C74 H74A 108.9
C75 C74 H74B 108.9
C57 C74 H74B 108.9
H74A C74 H74B 107.7
C74 C75 H75A 109.5
C74 C75 H75B 109.5
H75A C75 H75B 109.5
C74 C75 H75C 109.5
H75A C75 H75C 109.5
H75B C75 H75C 109.5
C58 C76 H76A 109.5
C58 C76 H76B 109.5
H76A C76 H76B 109.5
C58 C76 H76C 109.5
H76A C76 H76C 109.5
H76B C76 H76C 109.5
C62 C77 H77A 109.5
C62 C77 H77B 109.5
H77A C77 H77B 109.5
C62 C77 H77C 109.5
H77A C77 H77C 109.5
H77B C77 H77C 109.5
C63 C78 C79 114.9(5)
C63 C78 H78A 108.5
C79 C78 H78A 108.5
C63 C78 H78B 108.5
C79 C78 H78B 108.5
H78A C78 H78B 107.5
C78 C79 H79A 109.5
C78 C79 H79B 109.5
H79A C79 H79B 109.5
C78 C79 H79C 109.5
H79A C79 H79C 109.5
H79B C79 H79C 109.5
C67 C80 C81 112.9(4)
C67 C80 H80A 109.0
C81 C80 H80A 109.0
C67 C80 H80B 109.0
C81 C80 H80B 109.0
H80A C80 H80B 107.8
C80 C81 H81A 109.5
C80 C81 H81B 109.5
H81A C81 H81B 109.5
C80 C81 H81C 109.5
H81A C81 H81C 109.5
H81B C81 H81C 109.5
C68 C82 H82A 109.5
C68 C82 H82B 109.5
H82A C82 H82B 109.5
C68 C82 H82C 109.5
H82A C82 H82C 109.5
H82B C82 H82C 109.5

loop_
_geom_bond_atom_site_label_1
_geom_bond_atom_site_label_2
_geom_bond_distance
Mg1 O1 2.065(3)
Mg1 N1 2.081(4)
Mg1 N3 2.086(4)
Mg1 N2 2.086(4)
Mg1 N4 2.087(4)
Mg2 N5 2.069(4)
Mg2 O3 2.074(4)
Mg2 N8 2.093(4)
Mg2 N6 2.094(4)
Mg2 N7 2.099(4)
S1 C38 1.755(4)
S1 C44 1.762(4)
O1 C11S 1.436(5)
O1 H1 0.83(6)
O2 C16S 1.452(5)
O2 H2 1.00(6)
O3 C3S 1.454(6)
O3 H3 0.83(7)
O4 C2S 1.432(6)
O4 H4 0.88(3)
N1 C4 1.380(6)
N1 C1 1.381(6)
N2 C9 1.359(5)
N2 C6 1.388(6)
N3 C11 1.374(6)
N3 C14 1.376(6)
N4 C19 1.373(6)
N4 C16 1.378(6)
N5 C54 1.381(6)
N5 C51 1.393(6)
N6 C59 1.356(6)
N6 C56 1.374(6)
N7 C64 1.375(6)
N7 C61 1.377(6)
N8 C69 1.363(6)
N8 C66 1.364(6)
C1 C20 1.426(6)
C1 C2 1.459(7)
C1S C2S 1.521(7)
C1S H1SA 0.9800
C1S H1SB 0.9800
C1S H1SC 0.9800
C2 C3 1.368(7)
C2 C21 1.516(7)
C2S C7S 1.555(7)
C2S C3S 1.566(7)
C3 C4 1.432(6)
C3 C22 1.496(7)
C3S C4S 1.489(7)
C3S H3SA 1.0000
C4 C5 1.396(7)
C4S C5S 1.539(8)
C4S H4SA 0.9900
C4S H4SB 0.9900
C5 C6 1.396(6)
C5 H5A 0.9500
C5S C6S 1.518(8)
C5S C8S 1.568(8)
C5S H5SA 1.0000
C6 C7 1.442(6)
C6S C7S 1.503(7)
C6S H6SA 0.9900
C6S H6SB 0.9900
C7 C8 1.350(7)
C7 C24 1.498(7)
C7S C8S 1.537(7)
C7S H7SA 1.0000
C8 C9 1.455(6)
C8 C26 1.513(6)
C8S C10S 1.509(8)
C8S C9S 1.540(7)
C9 C10 1.405(6)
C9S H9SA 0.9800
C9S H9SB 0.9800
C9S H9SC 0.9800
C10 C11 1.387(6)
C10 H10A 0.9500
C10S H10B 0.9800
C10S H10C 0.9800
C10S H10D 0.9800
C11S C12S 1.543(7)
C11S C16S 1.556(6)
C11S H11A 1.0000
C11 C12 1.459(6)
C12 C13 1.345(7)
C12 C27 1.518(6)
C12S C13S 1.524(7)
C12S H12A 0.9900
C12S H12B 0.9900
C13 C14 1.464(6)
C13 C28 1.503(7)
C13S C14S 1.530(7)
C13S C17S 1.566(7)
C13S H13A 1.0000
C14 C15 1.374(6)
C14S C15S 1.546(7)
C14S H14A 0.9900
C14S H14B 0.9900
C15 C16 1.396(7)
C15 H15A 0.9500
C15S C16S 1.554(7)
C15S C17S 1.558(7)
C15S H15B 1.0000
C16S C20S 1.512(6)
C16 C17 1.448(7)
C17S C19S 1.526(7)
C17S C18S 1.527(7)
C17 C18 1.352(7)
C17 C30 1.497(12)
C17 C30A 1.586(18)
C18 C19 1.455(7)
C18 C32 1.501(7)
C18S H18A 0.9800
C18S H18B 0.9800
C18S H18C 0.9800
C19 C20 1.429(6)
C19S H19A 0.9800
C19S H19B 0.9800
C19S H19C 0.9800
C20 C33 1.464(6)
C20S H20A 0.9800
C20S H20B 0.9800
C20S H20C 0.9800
C21 H21A 0.9800
C21 H21B 0.9800
C21 H21C 0.9800
C22 C23 1.517(8)
C22 H22A 0.9900
C22 H22B 0.9900
C23 H23A 0.9800
C23 H23B 0.9800
C23 H23C 0.9800
C24 C25 1.534(7)
C24 H24A 0.9900
C24 H24B 0.9900
C25 H25A 0.9800
C25 H25B 0.9800
C25 H25C 0.9800
C26 H26A 0.9800
C26 H26B 0.9800
C26 H26C 0.9800
C27 H27A 0.9800
C27 H27B 0.9800
C27 H27C 0.9800
C28 C29 1.503(7)
C28 H28A 0.9900
C28 H28B 0.9900
C29 H29A 0.9800
C29 H29B 0.9800
C29 H29C 0.9800
C30 C31 1.484(17)
C30 H30C 0.9900
C30 H30D 0.9900
C31 H31D 0.9800
C31 H31E 0.9800
C31 H31F 0.9800
C30A C31A 1.582(18)
C30A H30A 0.9900
C30A H30B 0.9900
C31A H31A 0.9800
C31A H31B 0.9800
C31A H31C 0.9800
C32 H32A 0.9800
C32 H32B 0.9800
C32 H32C 0.9800
C33 C38 1.388(6)
C33 C34 1.397(7)
C34 C35 1.383(8)
C34 H34A 0.9500
C35 C36 1.380(8)
C35 H35A 0.9500
C36 C37 1.391(7)
C36 H36A 0.9500
C37 C38 1.400(6)
C37 C39 1.436(6)
C39 C44 1.403(6)
C39 C40 1.408(7)
C40 C41 1.370(7)
C40 H40A 0.9500
C41 C42 1.385(7)
C41 H41A 0.9500
C42 C43 1.393(6)
C42 H42A 0.9500
C43 C44 1.387(6)
C43 C70 1.483(6)
C51 C70 1.406(6)
C51 C52 1.469(7)
C52 C53 1.361(6)
C52 C71 1.497(7)
C53 C54 1.439(7)
C53 C72 1.512(7)
C54 C55 1.387(6)
C55 C56 1.385(7)
C55 H55A 0.9500
C56 C57 1.454(7)
C57 C58 1.370(8)
C57 C74 1.524(8)
C58 C59 1.439(7)
C58 C76 1.523(7)
C59 C60 1.396(7)
C60 C61 1.389(7)
C60 H60A 0.9500
C61 C62 1.450(7)
C62 C63 1.367(7)
C62 C77 1.502(7)
C63 C64 1.471(6)
C63 C78 1.482(7)
C64 C65 1.377(6)
C65 C66 1.407(6)
C65 H65A 0.9500
C66 C67 1.454(6)
C67 C68 1.370(7)
C67 C80 1.501(6)
C68 C69 1.477(6)
C68 C82 1.504(6)
C69 C70 1.442(6)
C71 H71A 0.9800
C71 H71B 0.9800
C71 H71C 0.9800
C72 C73 1.543(7)
C72 H72A 0.9900
C72 H72B 0.9900
C73 H73A 0.9800
C73 H73B 0.9800
C73 H73C 0.9800
C74 C75 1.486(8)
C74 H74A 0.9900
C74 H74B 0.9900
C75 H75A 0.9800
C75 H75B 0.9800
C75 H75C 0.9800
C76 H76A 0.9800
C76 H76B 0.9800
C76 H76C 0.9800
C77 H77A 0.9800
C77 H77B 0.9800
C77 H77C 0.9800
C78 C79 1.503(8)
C78 H78A 0.9900
C78 H78B 0.9900
C79 H79A 0.9800
C79 H79B 0.9800
C79 H79C 0.9800
C80 C81 1.525(8)
C80 H80A 0.9900
C80 H80B 0.9900
C81 H81A 0.9800
C81 H81B 0.9800
C81 H81C 0.9800
C82 H82A 0.9800
C82 H82B 0.9800
C82 H82C 0.9800
